data_7015447
loop_
_publ_author_name
'Mason, Kevin'
'Gass, Ian A.'
'White, Fraser J.'
'Papaefstathiou, Giannis S.'
'Brechin, Euan K.'
'Tasker, Peter A.'

_publ_section_title
;
 Hexa- and octanuclear iron(III) salicylaldoxime clusters.
;
_journal_issue 12
_journal_name_full 'Dalton transactions (Cambridge, England : 2003)'
_journal_page_first 2875
_journal_page_last 2881
_journal_paper_doi 10.1039/c0dt01593h
_journal_volume 40
_journal_year 2011
_chemical_compound_source 'I.Gass Reaction IAG1591'
_chemical_formula_moiety (NEtH)2[Fe6O2(Sal)4(OMe)6(SO4)2]
_chemical_formula_sum 'C54 H88 Fe6 N6 O24 S2'
_chemical_formula_weight 1604.52
_chemical_name_systematic
;
?
;
_space_group_IT_number 61
_symmetry_cell_setting orthorhombic
_symmetry_space_group_name_Hall '-P 2ac 2ab'
_symmetry_space_group_name_H-M 'P b c a'
_atom_sites_solution_hydrogens geom
_atom_sites_solution_primary direct
_atom_sites_solution_secondary difmap
_audit_creation_date 19-02-07
_audit_creation_method SHELXL-97
_cell_angle_alpha 90.00
_cell_angle_beta 90.00
_cell_angle_gamma 90.00
_cell_formula_units_Z 4
_cell_length_a 20.4582(4)
_cell_length_b 14.4149(3)
_cell_length_c 22.6752(4)
_cell_measurement_reflns_used 7512
_cell_measurement_temperature 150(2)
_cell_measurement_theta_max 29.54
_cell_measurement_theta_min 2.49
_cell_volume 6687.0(2)
_computing_cell_refinement Saint
_computing_data_collection Smart
_computing_data_reduction Saint
_computing_molecular_graphics Shelx-97
_computing_publication_material Platon
_computing_structure_refinement 'SHELXL-97 (Sheldrick, 1997)'
_computing_structure_solution Sir92
_diffrn_ambient_temperature 150(2)
_diffrn_measured_fraction_theta_full 0.999
_diffrn_measured_fraction_theta_max 0.999
_diffrn_measurement_device_type 'Bruker Smart Apex CCD'
_diffrn_measurement_method 'Phi and Omega Scans'
_diffrn_radiation_monochromator graphite
_diffrn_radiation_source 'fine-focus sealed tube'
_diffrn_radiation_type MoK\a
_diffrn_radiation_wavelength 0.71073
_diffrn_reflns_av_R_equivalents 0.0689
_diffrn_reflns_av_sigmaI/netI 0.0322
_diffrn_reflns_limit_h_max 21
_diffrn_reflns_limit_h_min -24
_diffrn_reflns_limit_k_max 17
_diffrn_reflns_limit_k_min -17
_diffrn_reflns_limit_l_max 26
_diffrn_reflns_limit_l_min -26
_diffrn_reflns_number 73693
_diffrn_reflns_theta_full 25.03
_diffrn_reflns_theta_max 25.03
_diffrn_reflns_theta_min 1.80
_exptl_absorpt_coefficient_mu 1.410
_exptl_absorpt_correction_T_max 0.81
_exptl_absorpt_correction_T_min 0.432
_exptl_absorpt_correction_type multi-scan
_exptl_absorpt_process_details 'SADABS version 2006/1'
_exptl_crystal_colour Black
_exptl_crystal_density_diffrn 1.594
_exptl_crystal_density_method 'not measured'
_exptl_crystal_description Block
_exptl_crystal_F_000 3336
_exptl_crystal_size_max 0.26
_exptl_crystal_size_mid 0.24
_exptl_crystal_size_min 0.15
_refine_diff_density_max 1.242
_refine_diff_density_min -0.713
_refine_diff_density_rms 0.100
_refine_ls_extinction_method none
_refine_ls_goodness_of_fit_ref 1.362
_refine_ls_hydrogen_treatment riding
_refine_ls_matrix_type full
_refine_ls_number_parameters 454
_refine_ls_number_reflns 5902
_refine_ls_number_restraints 130
_refine_ls_restrained_S_all 1.349
_refine_ls_R_factor_all 0.0881
_refine_ls_R_factor_gt 0.0826
_refine_ls_shift/su_max 0.000
_refine_ls_shift/su_mean 0.000
_refine_ls_structure_factor_coef Fsqd
_refine_ls_weighting_details 'calc w=1/[\s^2^(Fo^2^)+(0.0253P)^2^+37.3381P] where P=(Fo^2^+2Fc^2^)/3'
_refine_ls_weighting_scheme calc
_refine_ls_wR_factor_gt 0.1526
_refine_ls_wR_factor_ref 0.1547
_reflns_number_gt 5602
_reflns_number_total 5902
_reflns_threshold_expression >2sigma(I)
_cod_data_source_file c0dt01593h.txt
_cod_data_source_block eb7016
_cod_original_sg_symbol_H-M Pbca
_cod_database_code 7015447

loop_
_symmetry_equiv_pos_as_xyz
'x, y, z'
'-x+1/2, -y, z+1/2'
'-x, y+1/2, -z+1/2'
'x+1/2, -y+1/2, -z'
'-x, -y, -z'
'x-1/2, y, -z-1/2'
'x, -y-1/2, z-1/2'
'-x-1/2, y-1/2, z'

loop_
_atom_site_label
_atom_site_type_symbol
_atom_site_fract_x
_atom_site_fract_y
_atom_site_fract_z
_atom_site_U_iso_or_equiv
_atom_site_adp_type
_atom_site_occupancy
_atom_site_symmetry_multiplicity
_atom_site_calc_flag
_atom_site_refinement_flags
_atom_site_disorder_assembly
_atom_site_disorder_group
Fe1 Fe 0.10410(4) 0.15253(6) 0.46150(4) 0.0250(2) Uani 1 1 d . . .
Fe2 Fe -0.04151(4) 0.05011(6) 0.45485(4) 0.0236(2) Uani 1 1 d . . .
Fe3 Fe 0.02005(5) 0.16135(6) 0.57423(4) 0.0308(2) Uani 1 1 d . . .
O123 O 0.03866(19) 0.0750(3) 0.50144(16) 0.0228(9) Uani 1 1 d . . .
O11 O 0.1634(2) 0.2243(3) 0.41751(18) 0.0393(12) Uani 1 1 d D A .
C11 C 0.1646(3) 0.2571(4) 0.3627(2) 0.0319(15) Uani 1 1 d D . .
C21 C 0.2248(3) 0.2906(4) 0.3427(3) 0.0361(16) Uani 1 1 d D A .
H21 H 0.2620 0.2865 0.3676 0.043 Uiso 1 1 calc R . .
C31 C 0.2310(3) 0.3295(4) 0.2875(3) 0.0388(17) Uani 1 1 d D . .
H31 H 0.2721 0.3523 0.2745 0.047 Uiso 1 1 calc R A .
C41 C 0.1769(3) 0.3350(4) 0.2512(3) 0.0400(17) Uani 1 1 d D A .
H41 H 0.1807 0.3627 0.2133 0.048 Uiso 1 1 calc R . .
C51 C 0.1174(3) 0.3004(4) 0.2697(2) 0.0345(15) Uani 1 1 d D . .
H51 H 0.0809 0.3034 0.2438 0.041 Uiso 1 1 calc R A .
C61 C 0.1098(3) 0.2609(4) 0.3257(2) 0.0296(14) Uani 1 1 d D A .
C71 C 0.0442(3) 0.2264(4) 0.3430(3) 0.0335(15) Uani 1 1 d D . .
N71 N 0.0361(2) 0.1829(3) 0.3930(2) 0.0295(12) Uani 1 1 d D A .
O71 O -0.0272(2) 0.1582(3) 0.40561(19) 0.0339(10) Uani 1 1 d D A .
C81 C -0.0137(4) 0.2393(6) 0.3036(3) 0.055(2) Uani 1 1 d . A .
H81A H 0.0015 0.2412 0.2622 0.066 Uiso 1 1 calc R . .
H81B H -0.0428 0.1848 0.3078 0.066 Uiso 1 1 calc R . .
C91 C -0.0521(5) 0.3246(8) 0.3160(5) 0.092(4) Uani 1 1 d . . .
H91A H -0.0722 0.3198 0.3551 0.139 Uiso 1 1 calc R A .
H91B H -0.0864 0.3316 0.2861 0.139 Uiso 1 1 calc R . .
H91C H -0.0231 0.3787 0.3148 0.139 Uiso 1 1 calc R . .
C13 C 0.1944(5) 0.0122(6) 0.3938(5) 0.080(3) Uani 1 1 d . . .
H13A H 0.2189 0.0702 0.3898 0.120 Uiso 1 1 calc R A .
H13B H 0.1905 -0.0177 0.3551 0.120 Uiso 1 1 calc R . .
H13C H 0.2173 -0.0293 0.4210 0.120 Uiso 1 1 calc R . .
O13 O 0.1326(2) 0.0311(3) 0.4155(2) 0.0374(11) Uani 1 1 d . A .
H13D H 0.1222 -0.0211 0.4423 0.045 Uiso 1 1 d R . .
C14 C 0.0011(4) -0.0228(5) 0.3325(3) 0.0423(18) Uani 1 1 d . . .
H14A H 0.0118 -0.0813 0.3126 0.063 Uiso 1 1 calc R A .
H14B H 0.0342 0.0239 0.3229 0.063 Uiso 1 1 calc R . .
H14C H -0.0419 -0.0012 0.3192 0.063 Uiso 1 1 calc R . .
O14 O -0.0002(2) -0.0371(3) 0.39415(16) 0.0281(9) Uani 1 1 d . . .
S16 S 0.16082(7) 0.08093(10) 0.58256(6) 0.0251(3) Uani 1 1 d . . .
O16 O 0.2207(2) 0.0773(3) 0.61713(18) 0.0333(10) Uani 1 1 d . A .
O26 O 0.1749(2) 0.1161(3) 0.52228(17) 0.0281(9) Uani 1 1 d . A .
O36 O 0.13293(19) -0.0142(3) 0.57897(17) 0.0263(9) Uani 1 1 d . . .
O46 O 0.1134(2) 0.1435(3) 0.61046(17) 0.0291(10) Uani 1 1 d . A .
N1 N 0.2695(5) -0.1029(7) 0.6371(5) 0.094(3) Uani 1 1 d . . .
H1 H 0.2564 -0.0439 0.6315 0.112 Uiso 1 1 calc R . .
C1 C 0.2114(8) -0.1596(8) 0.6709(5) 0.114(5) Uani 1 1 d . . .
H1A H 0.1728 -0.1641 0.6447 0.137 Uiso 1 1 calc R . .
H1B H 0.2265 -0.2233 0.6797 0.137 Uiso 1 1 calc R . .
C2 C 0.1927(8) -0.1128(10) 0.7262(6) 0.138(6) Uani 1 1 d . . .
H2A H 0.2320 -0.0997 0.7494 0.206 Uiso 1 1 calc R . .
H2B H 0.1634 -0.1531 0.7488 0.206 Uiso 1 1 calc R . .
H2C H 0.1703 -0.0545 0.7170 0.206 Uiso 1 1 calc R . .
C3 C 0.2788(9) -0.1483(10) 0.5779(8) 0.137(6) Uani 1 1 d . . .
H3A H 0.3086 -0.2020 0.5826 0.164 Uiso 1 1 calc R . .
H3B H 0.2362 -0.1722 0.5640 0.164 Uiso 1 1 calc R . .
C4 C 0.3055(6) -0.0863(9) 0.5334(7) 0.133(6) Uani 1 1 d . . .
H4A H 0.2738 -0.0371 0.5249 0.199 Uiso 1 1 calc R . .
H4B H 0.3146 -0.1214 0.4973 0.199 Uiso 1 1 calc R . .
H4C H 0.3461 -0.0585 0.5480 0.199 Uiso 1 1 calc R . .
C5 C 0.3280(12) -0.1029(12) 0.6727(11) 0.217(11) Uani 1 1 d . . .
H5A H 0.3209 -0.1423 0.7079 0.261 Uiso 1 1 calc R . .
H5B H 0.3645 -0.1300 0.6497 0.261 Uiso 1 1 calc R . .
C6 C 0.3439(7) -0.0186(10) 0.6896(8) 0.150(7) Uani 1 1 d . . .
H6A H 0.3540 0.0193 0.6548 0.225 Uiso 1 1 calc R . .
H6B H 0.3823 -0.0214 0.7153 0.225 Uiso 1 1 calc R . .
H6C H 0.3072 0.0092 0.7111 0.225 Uiso 1 1 calc R . .
O12A O 0.0023(3) 0.2511(4) 0.6351(2) 0.0343(13) Uani 0.832(5) 1 d PDU A 1
C12A C -0.0378(3) 0.3243(3) 0.6342(2) 0.0350(18) Uani 0.832(5) 1 d PGDU A 1
C22A C -0.0240(3) 0.3943(4) 0.6745(2) 0.046(2) Uani 0.832(5) 1 d PGDU A 1
H22A H 0.0120 0.3882 0.7007 0.056 Uiso 0.832(5) 1 calc PR A 1
C32A C -0.0630(3) 0.4733(3) 0.6765(3) 0.058(3) Uani 0.832(5) 1 d PGDU A 1
H32A H -0.0536 0.5211 0.7041 0.070 Uiso 0.832(5) 1 calc PR A 1
C42A C -0.1157(3) 0.4822(3) 0.6382(3) 0.053(4) Uani 0.832(5) 1 d PGDU A 1
H42A H -0.1423 0.5362 0.6396 0.064 Uiso 0.832(5) 1 calc PR A 1
C52A C -0.1294(2) 0.4123(4) 0.5979(2) 0.048(2) Uani 0.832(5) 1 d PGDU A 1
H52A H -0.1654 0.4184 0.5718 0.057 Uiso 0.832(5) 1 calc PR A 1
C62A C -0.0905(3) 0.3333(3) 0.5959(2) 0.0359(17) Uani 0.832(5) 1 d PGDU A 1
C72A C -0.1117(3) 0.2573(5) 0.5558(3) 0.0330(17) Uani 0.832(5) 1 d PDU A 1
N72A N -0.0744(3) 0.1852(4) 0.5472(2) 0.0273(14) Uani 0.832(5) 1 d PDU A 1
O72A O -0.0993(3) 0.1148(3) 0.5133(2) 0.0286(13) Uani 0.832(5) 1 d PDU A 1
C82A C -0.1740(4) 0.2669(6) 0.5211(4) 0.040(2) Uani 0.832(5) 1 d PU A 1
H82A H -0.2055 0.3058 0.5431 0.048 Uiso 0.832(5) 1 calc PR A 1
H82B H -0.1939 0.2051 0.5148 0.048 Uiso 0.832(5) 1 calc PR A 1
C92A C -0.1579(5) 0.3119(7) 0.4620(4) 0.055(3) Uani 0.832(5) 1 d PU A 1
H92A H -0.1980 0.3183 0.4387 0.083 Uiso 0.832(5) 1 calc PR A 1
H92B H -0.1267 0.2729 0.4405 0.083 Uiso 0.832(5) 1 calc PR A 1
H92C H -0.1387 0.3732 0.4687 0.083 Uiso 0.832(5) 1 calc PR A 1
O12B O -0.0299(12) 0.2119(17) 0.6356(10) 0.020(6) Uiso 0.168(5) 1 d PU A 2
C12B C -0.0583(12) 0.2967(14) 0.6340(11) 0.023(10) Uiso 0.168(5) 1 d PGU A 2
C22B C -0.1045(12) 0.3155(15) 0.6773(10) 0.032(9) Uiso 0.168(5) 1 d PGU A 2
H22B H -0.1157 0.2692 0.7053 0.038 Uiso 0.168(5) 1 calc PR A 2
C32B C -0.1342(12) 0.4022(17) 0.6797(10) 0.026(8) Uiso 0.168(5) 1 d PGU A 2
H32B H -0.1658 0.4150 0.7094 0.031 Uiso 0.168(5) 1 calc PR A 2
C42B C -0.1177(15) 0.4700(14) 0.6388(13) 0.08(3) Uiso 0.168(5) 1 d PGU A 2
H42B H -0.1380 0.5292 0.6404 0.097 Uiso 0.168(5) 1 calc PR A 2
C52B C -0.0715(15) 0.4512(16) 0.5954(11) 0.047(11) Uiso 0.168(5) 1 d PGU A 2
H52B H -0.0603 0.4976 0.5675 0.057 Uiso 0.168(5) 1 calc PR A 2
C62B C -0.0418(12) 0.3646(18) 0.5930(10) 0.030(9) Uiso 0.168(5) 1 d PGU A 2
C72B C 0.008(2) 0.352(3) 0.5464(18) 0.037(10) Uiso 0.168(5) 1 d PU A 2
N72B N 0.0324(15) 0.271(2) 0.5375(13) 0.020(6) Uiso 0.168(5) 1 d PU A 2
O72B O 0.0815(15) 0.262(2) 0.4948(12) 0.019(8) Uiso 0.168(5) 1 d PU A 2
C82B C 0.028(2) 0.432(3) 0.5084(17) 0.036(9) Uiso 0.168(5) 1 d PU A 2
H82C H 0.0751 0.4266 0.4979 0.043 Uiso 0.168(5) 1 calc PR A 2
H82D H 0.0219 0.4909 0.5301 0.043 Uiso 0.168(5) 1 calc PR A 2
C92B C -0.0140(19) 0.431(3) 0.4520(16) 0.034(9) Uiso 0.168(5) 1 d PU A 2
H92D H -0.0021 0.4840 0.4270 0.051 Uiso 0.168(5) 1 calc PR A 2
H92E H -0.0603 0.4357 0.4628 0.051 Uiso 0.168(5) 1 calc PR A 2
H92F H -0.0065 0.3733 0.4303 0.051 Uiso 0.168(5) 1 calc PR A 2
O1A O 0.0649(3) 0.2489(4) 0.5157(3) 0.0275(13) Uani 0.832(5) 1 d PDU A 1
C1A C 0.0411(4) 0.3353(5) 0.4946(4) 0.040(2) Uani 0.832(5) 1 d PDU A 1
H1A1 H 0.0243 0.3718 0.5278 0.061 Uiso 0.832(5) 1 calc PR A 1
H1A2 H 0.0058 0.3244 0.4662 0.061 Uiso 0.832(5) 1 calc PR A 1
H1A3 H 0.0766 0.3692 0.4753 0.061 Uiso 0.832(5) 1 calc PR A 1
O1B O -0.0709(16) 0.121(2) 0.5221(15) 0.035(10) Uiso 0.168(5) 1 d PDU A 2
C1B C -0.1268(17) 0.178(3) 0.5148(19) 0.042(10) Uiso 0.168(5) 1 d PDU A 2
H1B1 H -0.1354 0.2114 0.5514 0.063 Uiso 0.168(5) 1 calc PR A 2
H1B2 H -0.1646 0.1388 0.5050 0.063 Uiso 0.168(5) 1 calc PR A 2
H1B3 H -0.1190 0.2219 0.4827 0.063 Uiso 0.168(5) 1 calc PR A 2

loop_
_atom_site_aniso_label
_atom_site_aniso_U_11
_atom_site_aniso_U_22
_atom_site_aniso_U_33
_atom_site_aniso_U_23
_atom_site_aniso_U_13
_atom_site_aniso_U_12
Fe1 0.0309(5) 0.0224(4) 0.0215(4) 0.0028(3) -0.0019(4) -0.0045(4)
Fe2 0.0282(5) 0.0204(4) 0.0222(4) 0.0020(3) -0.0028(4) -0.0028(4)
Fe3 0.0367(5) 0.0320(5) 0.0238(4) -0.0017(4) 0.0012(4) 0.0138(4)
O123 0.029(2) 0.018(2) 0.0216(19) 0.0023(16) -0.0022(17) -0.0007(17)
O11 0.039(3) 0.048(3) 0.031(2) 0.019(2) -0.006(2) -0.019(2)
C11 0.046(4) 0.025(3) 0.025(3) 0.003(3) 0.000(3) -0.001(3)
C21 0.044(4) 0.029(3) 0.035(4) 0.002(3) 0.002(3) -0.002(3)
C31 0.045(4) 0.030(4) 0.041(4) 0.001(3) 0.016(3) -0.003(3)
C41 0.056(5) 0.035(4) 0.029(3) 0.007(3) 0.011(3) 0.002(4)
C51 0.048(4) 0.027(3) 0.029(3) 0.009(3) -0.002(3) 0.001(3)
C61 0.041(4) 0.018(3) 0.030(3) 0.002(2) -0.002(3) 0.001(3)
C71 0.048(4) 0.026(3) 0.027(3) 0.005(3) -0.004(3) 0.002(3)
N71 0.034(3) 0.024(3) 0.030(3) 0.007(2) -0.006(2) -0.005(2)
O71 0.032(2) 0.032(2) 0.037(2) 0.013(2) -0.008(2) -0.006(2)
C81 0.053(5) 0.072(6) 0.041(4) 0.031(4) -0.013(4) -0.010(4)
C91 0.080(7) 0.114(9) 0.083(7) 0.040(7) -0.008(6) 0.029(7)
C13 0.083(7) 0.053(5) 0.103(8) 0.006(5) 0.052(6) 0.010(5)
O13 0.037(3) 0.037(3) 0.038(3) -0.012(2) 0.016(2) -0.007(2)
C14 0.059(5) 0.040(4) 0.028(3) 0.002(3) 0.001(3) -0.012(4)
O14 0.030(2) 0.035(2) 0.019(2) -0.0027(18) 0.0012(17) 0.004(2)
S16 0.0247(8) 0.0265(8) 0.0240(7) 0.0009(6) -0.0019(6) 0.0005(6)
O16 0.031(2) 0.039(3) 0.030(2) 0.007(2) -0.0062(19) 0.000(2)
O26 0.027(2) 0.030(2) 0.028(2) 0.0032(18) 0.0000(18) -0.0025(19)
O36 0.025(2) 0.025(2) 0.029(2) 0.0015(18) -0.0051(18) 0.0025(18)
O46 0.032(2) 0.031(2) 0.025(2) -0.0024(18) 0.0012(18) 0.0014(19)
N1 0.087(7) 0.082(7) 0.112(8) 0.038(6) -0.034(6) 0.014(6)
C1 0.186(15) 0.078(8) 0.078(8) 0.031(7) -0.031(9) 0.009(9)
C2 0.200(17) 0.100(10) 0.113(12) 0.030(9) 0.001(12) 0.001(11)
C3 0.156(15) 0.084(10) 0.171(16) -0.040(11) -0.029(13) 0.016(10)
C4 0.097(10) 0.091(9) 0.210(17) -0.045(11) 0.086(11) 0.005(8)
C5 0.26(3) 0.092(13) 0.30(3) 0.008(17) -0.05(2) -0.019(16)
C6 0.101(11) 0.086(10) 0.26(2) 0.021(12) -0.019(13) 0.017(9)
O12A 0.042(3) 0.028(3) 0.033(3) -0.011(2) 0.000(2) 0.006(3)
C12A 0.043(5) 0.027(4) 0.034(4) -0.004(3) 0.009(3) 0.001(4)
C22A 0.056(6) 0.037(4) 0.046(5) -0.015(4) 0.002(4) 0.006(4)
C32A 0.071(7) 0.042(5) 0.062(6) -0.021(5) 0.002(5) 0.010(5)
C42A 0.060(7) 0.034(5) 0.066(7) -0.012(4) 0.008(4) 0.023(4)
C52A 0.058(6) 0.036(4) 0.050(5) -0.005(4) 0.009(4) 0.014(4)
C62A 0.042(4) 0.028(4) 0.038(4) 0.000(3) 0.013(3) 0.003(3)
C72A 0.029(4) 0.034(4) 0.035(4) 0.000(3) 0.009(3) 0.004(3)
N72A 0.031(3) 0.027(3) 0.023(3) -0.002(3) 0.002(3) -0.001(3)
O72A 0.024(3) 0.026(3) 0.036(3) -0.002(2) 0.000(3) 0.003(3)
C82A 0.027(4) 0.043(5) 0.051(5) 0.007(4) 0.000(3) 0.013(4)
C92A 0.051(6) 0.065(6) 0.049(5) 0.011(5) -0.002(4) 0.019(5)
O1A 0.034(4) 0.018(3) 0.031(3) -0.003(3) -0.002(3) -0.001(3)
C1A 0.048(5) 0.030(4) 0.043(5) 0.007(4) 0.007(4) 0.001(4)

loop_
_atom_type_symbol
_atom_type_description
_atom_type_scat_dispersion_real
_atom_type_scat_dispersion_imag
_atom_type_scat_source
C C 0.0033 0.0016 'International Tables Vol C Tables 4.2.6.8 and 6.1.1.4'
H H 0.0000 0.0000 'International Tables Vol C Tables 4.2.6.8 and 6.1.1.4'
N N 0.0061 0.0033 'International Tables Vol C Tables 4.2.6.8 and 6.1.1.4'
O O 0.0106 0.0060 'International Tables Vol C Tables 4.2.6.8 and 6.1.1.4'
S S 0.1246 0.1234 'International Tables Vol C Tables 4.2.6.8 and 6.1.1.4'
Fe Fe 0.3463 0.8444 'International Tables Vol C Tables 4.2.6.8 and 6.1.1.4'

loop_
_geom_angle_atom_site_label_1
_geom_angle_atom_site_label_2
_geom_angle_atom_site_label_3
_geom_angle
_geom_angle_site_symmetry_1
_geom_angle_site_symmetry_3
_geom_angle_publ_flag
O72B Fe1 O11 84.7(9) . . ?
O72B Fe1 O123 97.4(9) . . ?
O11 Fe1 O123 175.39(17) . . ?
O72B Fe1 O1A 17.2(8) . . ?
O11 Fe1 O1A 101.6(2) . . ?
O123 Fe1 O1A 80.8(2) . . ?
O72B Fe1 O26 97.0(9) . . ?
O11 Fe1 O26 92.36(17) . . ?
O123 Fe1 O26 91.46(16) . . ?
O1A Fe1 O26 92.7(2) . . ?
O72B Fe1 O13 174.9(9) . . ?
O11 Fe1 O13 90.9(2) . . ?
O123 Fe1 O13 86.80(16) . . ?
O1A Fe1 O13 167.5(2) . . ?
O26 Fe1 O13 85.70(18) . . ?
O72B Fe1 N71 87.6(9) . . ?
O11 Fe1 N71 85.54(18) . . ?
O123 Fe1 N71 90.44(17) . . ?
O1A Fe1 N71 92.4(2) . . ?
O26 Fe1 N71 174.72(19) . . ?
O13 Fe1 N71 89.5(2) . . ?
O1B Fe2 O71 94.5(10) . . ?
O1B Fe2 O123 75.0(10) . . ?
O71 Fe2 O123 92.11(16) . . ?
O1B Fe2 O72A 18.0(9) . . ?
O71 Fe2 O72A 95.5(2) . . ?
O123 Fe2 O72A 92.9(2) . . ?
O1B Fe2 O14 169.8(9) . . ?
O71 Fe2 O14 92.52(18) . . ?
O123 Fe2 O14 97.36(16) . . ?
O72A Fe2 O14 166.7(2) . . ?
O1B Fe2 O123 95.2(10) . 5_556 ?
O71 Fe2 O123 167.64(18) . 5_556 ?
O123 Fe2 O123 83.00(16) . 5_556 ?
O72A Fe2 O123 96.06(19) . 5_556 ?
O14 Fe2 O123 76.94(16) . 5_556 ?
O1B Fe2 O36 98.2(10) . 5_556 ?
O71 Fe2 O36 97.07(17) . 5_556 ?
O123 Fe2 O36 169.01(16) . 5_556 ?
O72A Fe2 O36 80.2(2) . 5_556 ?
O14 Fe2 O36 88.30(16) . 5_556 ?
O123 Fe2 O36 89.15(16) 5_556 5_556 ?
N72B Fe3 O12B 94.4(13) . . ?
N72B Fe3 O12A 76.6(10) . . ?
O12B Fe3 O12A 26.4(8) . . ?
N72B Fe3 O14 173.0(9) . 5_556 ?
O12B Fe3 O14 88.3(8) . 5_556 ?
O12A Fe3 O14 108.1(2) . 5_556 ?
N72B Fe3 O1A 25.7(10) . . ?
O12B Fe3 O1A 119.1(8) . . ?
O12A Fe3 O1A 97.8(2) . . ?
O14 Fe3 O1A 152.6(2) 5_556 . ?
N72B Fe3 N72A 81.2(10) . . ?
O12B Fe3 N72A 69.2(8) . . ?
O12A Fe3 N72A 85.7(2) . . ?
O14 Fe3 N72A 93.8(2) 5_556 . ?
O1A Fe3 N72A 97.2(2) . . ?
N72B Fe3 O46 99.3(9) . . ?
O12B Fe3 O46 104.7(8) . . ?
O12A Fe3 O46 88.5(2) . . ?
O14 Fe3 O46 86.16(17) 5_556 . ?
O1A Fe3 O46 85.5(2) . . ?
N72A Fe3 O46 173.81(19) . . ?
N72B Fe3 O123 97.6(10) . . ?
O12B Fe3 O123 155.8(8) . . ?
O12A Fe3 O123 173.98(19) . . ?
O14 Fe3 O123 77.56(15) 5_556 . ?
O1A Fe3 O123 77.00(19) . . ?
N72A Fe3 O123 92.03(19) . . ?
O46 Fe3 O123 94.02(16) . . ?
N72B Fe3 O1B 95.8(12) . . ?
O12B Fe3 O1B 92.3(12) . . ?
O12A Fe3 O1B 113.0(9) . . ?
O14 Fe3 O1B 77.7(9) 5_556 . ?
O1A Fe3 O1B 100.8(9) . . ?
N72A Fe3 O1B 28.6(8) . . ?
O46 Fe3 O1B 156.2(8) . . ?
O123 Fe3 O1B 65.7(9) . . ?
Fe1 O123 Fe2 114.87(18) . . ?
Fe1 O123 Fe2 134.5(2) . 5_556 ?
Fe2 O123 Fe2 97.00(16) . 5_556 ?
Fe1 O123 Fe3 98.51(16) . . ?
Fe2 O123 Fe3 112.05(19) . . ?
Fe2 O123 Fe3 98.39(16) 5_556 . ?
C11 O11 Fe1 134.6(4) . . ?
O11 C11 C21 116.2(5) . . ?
O11 C11 C61 124.0(5) . . ?
C21 C11 C61 119.8(5) . . ?
C31 C21 C11 121.2(6) . . ?
C31 C21 H21 119.4 . . ?
C11 C21 H21 119.4 . . ?
C21 C31 C41 119.4(6) . . ?
C21 C31 H31 120.3 . . ?
C41 C31 H31 120.3 . . ?
C51 C41 C31 120.3(5) . . ?
C51 C41 H41 119.9 . . ?
C31 C41 H41 119.9 . . ?
C41 C51 C61 121.4(5) . . ?
C41 C51 H51 119.3 . . ?
C61 C51 H51 119.3 . . ?
C51 C61 C11 118.0(5) . . ?
C51 C61 C71 118.5(5) . . ?
C11 C61 C71 123.5(5) . . ?
N71 C71 C61 120.4(5) . . ?
N71 C71 C81 118.4(6) . . ?
C61 C71 C81 121.1(5) . . ?
C71 N71 O71 115.2(5) . . ?
C71 N71 Fe1 130.4(4) . . ?
O71 N71 Fe1 114.3(3) . . ?
N71 O71 Fe2 118.1(3) . . ?
C91 C81 C71 114.1(8) . . ?
C91 C81 H81A 108.7 . . ?
C71 C81 H81A 108.7 . . ?
C91 C81 H81B 108.7 . . ?
C71 C81 H81B 108.7 . . ?
H81A C81 H81B 107.6 . . ?
C81 C91 H91A 109.5 . . ?
C81 C91 H91B 109.5 . . ?
H91A C91 H91B 109.5 . . ?
C81 C91 H91C 109.5 . . ?
H91A C91 H91C 109.5 . . ?
H91B C91 H91C 109.5 . . ?
O13 C13 H13A 109.5 . . ?
O13 C13 H13B 109.5 . . ?
H13A C13 H13B 109.5 . . ?
O13 C13 H13C 109.5 . . ?
H13A C13 H13C 109.5 . . ?
H13B C13 H13C 109.5 . . ?
C13 O13 Fe1 126.1(5) . . ?
C13 O13 H13D 105.4 . . ?
Fe1 O13 H13D 105.5 . . ?
O14 C14 H14A 109.5 . . ?
O14 C14 H14B 109.5 . . ?
H14A C14 H14B 109.5 . . ?
O14 C14 H14C 109.5 . . ?
H14A C14 H14C 109.5 . . ?
H14B C14 H14C 109.5 . . ?
C14 O14 Fe3 119.7(4) . 5_556 ?
C14 O14 Fe2 125.7(4) . . ?
Fe3 O14 Fe2 103.23(18) 5_556 . ?
O16 S16 O46 110.3(3) . . ?
O16 S16 O26 110.2(2) . . ?
O46 S16 O26 108.3(2) . . ?
O16 S16 O36 108.6(2) . . ?
O46 S16 O36 109.7(2) . . ?
O26 S16 O36 109.8(2) . . ?
S16 O26 Fe1 124.4(2) . . ?
S16 O36 Fe2 126.3(2) . 5_556 ?
S16 O46 Fe3 120.6(2) . . ?
C5 N1 C3 113.1(14) . . ?
C5 N1 C1 109.9(12) . . ?
C3 N1 C1 107.1(11) . . ?
C5 N1 H1 108.9 . . ?
C3 N1 H1 108.9 . . ?
C1 N1 H1 108.9 . . ?
C2 C1 N1 111.0(11) . . ?
C2 C1 H1A 109.4 . . ?
N1 C1 H1A 109.4 . . ?
C2 C1 H1B 109.4 . . ?
N1 C1 H1B 109.4 . . ?
H1A C1 H1B 108.0 . . ?
C1 C2 H2A 109.5 . . ?
C1 C2 H2B 109.5 . . ?
H2A C2 H2B 109.5 . . ?
C1 C2 H2C 109.5 . . ?
H2A C2 H2C 109.5 . . ?
H2B C2 H2C 109.5 . . ?
C4 C3 N1 113.5(11) . . ?
C4 C3 H3A 108.9 . . ?
N1 C3 H3A 108.9 . . ?
C4 C3 H3B 108.9 . . ?
N1 C3 H3B 108.9 . . ?
H3A C3 H3B 107.7 . . ?
C3 C4 H4A 109.5 . . ?
C3 C4 H4B 109.5 . . ?
H4A C4 H4B 109.5 . . ?
C3 C4 H4C 109.5 . . ?
H4A C4 H4C 109.5 . . ?
H4B C4 H4C 109.5 . . ?
C6 C5 N1 111.6(18) . . ?
C6 C5 H5A 109.3 . . ?
N1 C5 H5A 109.3 . . ?
C6 C5 H5B 109.3 . . ?
N1 C5 H5B 109.3 . . ?
H5A C5 H5B 108.0 . . ?
C5 C6 H6A 109.5 . . ?
C5 C6 H6B 109.5 . . ?
H6A C6 H6B 109.5 . . ?
C5 C6 H6C 109.5 . . ?
H6A C6 H6C 109.5 . . ?
H6B C6 H6C 109.5 . . ?
C12A O12A Fe3 129.4(4) . . ?
O12A C12A C22A 116.0(4) . . ?
O12A C12A C62A 124.0(4) . . ?
C22A C12A C62A 120.0 . . ?
C32A C22A C12A 120.0 . . ?
C32A C22A H22A 120.0 . . ?
C12A C22A H22A 120.0 . . ?
C22A C32A C42A 120.0 . . ?
C22A C32A H32A 120.0 . . ?
C42A C32A H32A 120.0 . . ?
C52A C42A C32A 120.0 . . ?
C52A C42A H42A 120.0 . . ?
C32A C42A H42A 120.0 . . ?
C62A C52A C42A 120.0 . . ?
C62A C52A H52A 120.0 . . ?
C42A C52A H52A 120.0 . . ?
C52A C62A C12A 120.0 . . ?
C52A C62A C72A 117.1(4) . . ?
C12A C62A C72A 122.6(4) . . ?
N72A C72A C62A 120.5(6) . . ?
N72A C72A C82A 119.4(6) . . ?
C62A C72A C82A 119.9(6) . . ?
C72A N72A O72A 117.2(6) . . ?
C72A N72A Fe3 129.7(5) . . ?
O72A N72A Fe3 113.1(4) . . ?
N72A O72A Fe2 119.7(5) . . ?
C72A C82A C92A 108.4(7) . . ?
C72A C82A H82A 110.0 . . ?
C92A C82A H82A 110.0 . . ?
C72A C82A H82B 110.0 . . ?
C92A C82A H82B 110.0 . . ?
H82A C82A H82B 108.4 . . ?
C82A C92A H92A 109.5 . . ?
C82A C92A H92B 109.5 . . ?
H92A C92A H92B 109.5 . . ?
C82A C92A H92C 109.5 . . ?
H92A C92A H92C 109.5 . . ?
H92B C92A H92C 109.5 . . ?
C12B O12B Fe3 124.4(18) . . ?
O12B C12B C22B 116.6(19) . . ?
O12B C12B C62B 123.3(19) . . ?
C22B C12B C62B 120.0 . . ?
C32B C22B C12B 120.0 . . ?
C32B C22B H22B 120.0 . . ?
C12B C22B H22B 120.0 . . ?
C42B C32B C22B 120.0 . . ?
C42B C32B H32B 120.0 . . ?
C22B C32B H32B 120.0 . . ?
C32B C42B C52B 120.0 . . ?
C32B C42B H42B 120.0 . . ?
C52B C42B H42B 120.0 . . ?
C62B C52B C42B 120.0 . . ?
C62B C52B H52B 120.0 . . ?
C42B C52B H52B 120.0 . . ?
C52B C62B C12B 120.0 . . ?
C52B C62B C72B 116(2) . . ?
C12B C62B C72B 124(2) . . ?
N72B C72B C62B 119(3) . . ?
N72B C72B C82B 120(4) . . ?
C62B C72B C82B 120(3) . . ?
C72B N72B O72B 118(3) . . ?
C72B N72B Fe3 132(3) . . ?
O72B N72B Fe3 109(2) . . ?
N72B O72B Fe1 124(2) . . ?
C72B C82B C92B 108(3) . . ?
C72B C82B H82C 110.0 . . ?
C92B C82B H82C 110.0 . . ?
C72B C82B H82D 110.0 . . ?
C92B C82B H82D 110.0 . . ?
H82C C82B H82D 108.4 . . ?
C82B C92B H92D 109.5 . . ?
C82B C92B H92E 109.5 . . ?
H92D C92B H92E 109.5 . . ?
C82B C92B H92F 109.5 . . ?
H92D C92B H92F 109.5 . . ?
H92E C92B H92F 109.5 . . ?
C1A O1A Fe1 122.3(6) . . ?
C1A O1A Fe3 127.2(6) . . ?
Fe1 O1A Fe3 98.5(2) . . ?
O1A C1A H1A1 109.5 . . ?
O1A C1A H1A2 109.5 . . ?
H1A1 C1A H1A2 109.5 . . ?
O1A C1A H1A3 109.5 . . ?
H1A1 C1A H1A3 109.5 . . ?
H1A2 C1A H1A3 109.5 . . ?
C1B O1B Fe2 118(3) . . ?
C1B O1B Fe3 125(3) . . ?
Fe2 O1B Fe3 106.9(14) . . ?
O1B C1B H1B1 109.5 . . ?
O1B C1B H1B2 109.5 . . ?
H1B1 C1B H1B2 109.5 . . ?
O1B C1B H1B3 109.5 . . ?
H1B1 C1B H1B3 109.5 . . ?
H1B2 C1B H1B3 109.5 . . ?

loop_
_geom_bond_atom_site_label_1
_geom_bond_atom_site_label_2
_geom_bond_distance
_geom_bond_site_symmetry_2
_geom_bond_publ_flag
Fe1 O72B 1.81(3) . ?
Fe1 O11 1.882(4) . ?
Fe1 O123 1.966(4) . ?
Fe1 O1A 2.021(6) . ?
Fe1 O26 2.067(4) . ?
Fe1 O13 2.119(4) . ?
Fe1 N71 2.131(5) . ?
Fe2 O1B 1.93(3) . ?
Fe2 O71 1.939(4) . ?
Fe2 O123 1.983(4) . ?
Fe2 O72A 2.007(5) . ?
Fe2 O14 2.046(4) . ?
Fe2 O123 2.058(4) 5_556 ?
Fe2 O36 2.087(4) 5_556 ?
Fe3 N72B 1.81(3) . ?
Fe3 O12B 1.87(2) . ?
Fe3 O12A 1.927(5) . ?
Fe3 O14 1.971(4) 5_556 ?
Fe3 O1A 2.048(7) . ?
Fe3 N72A 2.056(6) . ?
Fe3 O46 2.094(4) . ?
Fe3 O123 2.103(4) . ?
Fe3 O1B 2.28(3) . ?
O123 Fe2 2.058(4) 5_556 ?
O11 C11 1.330(6) . ?
C11 C21 1.398(6) . ?
C11 C61 1.402(6) . ?
C21 C31 1.377(6) . ?
C21 H21 0.9500 . ?
C31 C41 1.382(7) . ?
C31 H31 0.9500 . ?
C41 C51 1.381(7) . ?
C41 H41 0.9500 . ?
C51 C61 1.401(6) . ?
C51 H51 0.9500 . ?
C61 C71 1.483(7) . ?
C71 N71 1.306(7) . ?
C71 C81 1.496(9) . ?
N71 O71 1.372(6) . ?
C81 C91 1.486(13) . ?
C81 H81A 0.9900 . ?
C81 H81B 0.9900 . ?
C91 H91A 0.9800 . ?
C91 H91B 0.9800 . ?
C91 H91C 0.9800 . ?
C13 O13 1.383(9) . ?
C13 H13A 0.9800 . ?
C13 H13B 0.9800 . ?
C13 H13C 0.9800 . ?
O13 H13D 0.9900 . ?
C14 O14 1.414(7) . ?
C14 H14A 0.9800 . ?
C14 H14B 0.9800 . ?
C14 H14C 0.9800 . ?
O14 Fe3 1.971(4) 5_556 ?
S16 O16 1.455(4) . ?
S16 O46 1.468(4) . ?
S16 O26 1.486(4) . ?
S16 O36 1.488(4) . ?
O36 Fe2 2.087(4) 5_556 ?
N1 C5 1.44(2) . ?
N1 C3 1.505(16) . ?
N1 C1 1.632(16) . ?
N1 H1 0.9000 . ?
C1 C2 1.474(17) . ?
C1 H1A 0.9900 . ?
C1 H1B 0.9900 . ?
C2 H2A 0.9800 . ?
C2 H2B 0.9800 . ?
C2 H2C 0.9800 . ?
C3 C4 1.455(18) . ?
C3 H3A 0.9900 . ?
C3 H3B 0.9900 . ?
C4 H4A 0.9800 . ?
C4 H4B 0.9800 . ?
C4 H4C 0.9800 . ?
C5 C6 1.32(2) . ?
C5 H5A 0.9900 . ?
C5 H5B 0.9900 . ?
C6 H6A 0.9800 . ?
C6 H6B 0.9800 . ?
C6 H6C 0.9800 . ?
O12A C12A 1.337(5) . ?
C12A C22A 1.3900 . ?
C12A C62A 1.3900 . ?
C22A C32A 1.3900 . ?
C22A H22A 0.9500 . ?
C32A C42A 1.3900 . ?
C32A H32A 0.9500 . ?
C42A C52A 1.3900 . ?
C42A H42A 0.9500 . ?
C52A C62A 1.3900 . ?
C52A H52A 0.9500 . ?
C62A C72A 1.488(7) . ?
C72A N72A 1.304(8) . ?
C72A C82A 1.503(10) . ?
N72A O72A 1.370(7) . ?
C82A C92A 1.525(12) . ?
C82A H82A 0.9900 . ?
C82A H82B 0.9900 . ?
C92A H92A 0.9800 . ?
C92A H92B 0.9800 . ?
C92A H92C 0.9800 . ?
O12B C12B 1.35(3) . ?
C12B C22B 1.3900 . ?
C12B C62B 1.3900 . ?
C22B C32B 1.3900 . ?
C22B H22B 0.9500 . ?
C32B C42B 1.3900 . ?
C32B H32B 0.9500 . ?
C42B C52B 1.3900 . ?
C42B H42B 0.9500 . ?
C52B C62B 1.3900 . ?
C52B H52B 0.9500 . ?
C62B C72B 1.49(4) . ?
C72B N72B 1.28(5) . ?
C72B C82B 1.50(5) . ?
N72B O72B 1.40(4) . ?
C82B C92B 1.55(5) . ?
C82B H82C 0.9900 . ?
C82B H82D 0.9900 . ?
C92B H92D 0.9800 . ?
C92B H92E 0.9800 . ?
C92B H92F 0.9800 . ?
O1A C1A 1.420(9) . ?
C1A H1A1 0.9800 . ?
C1A H1A2 0.9800 . ?
C1A H1A3 0.9800 . ?
O1B C1B 1.42(2) . ?
C1B H1B1 0.9800 . ?
C1B H1B2 0.9800 . ?
C1B H1B3 0.9800 . ?
